data_1549941
loop_
_publ_author_name
'Rozatian, Neshat'
'Ashworth, Ian W.'
'Sandford, Graham'
'Hodgson, David R. W.'

_publ_section_title
;
 A quantitative reactivity scale for electrophilic fluorinating reagents.
;
_journal_issue 46
_journal_name_full 'Chemical science'
_journal_page_first 8692
_journal_page_last 8702
_journal_paper_doi 10.1039/c8sc03596b
_journal_volume 9
_journal_year 2018
_chemical_formula_moiety 'C17 H15 F O2'
_chemical_formula_sum 'C17 H15 F O2'
_chemical_formula_weight 270.29
_chemical_name_systematic
;
2-fluoro-1,3-bis(4-methylphenyl)-1,3-propandione
;
_space_group_crystal_system monoclinic
_space_group_IT_number 15
_space_group_name_Hall '-C 2yc'
_space_group_name_H-M_alt 'C 1 2/c 1'
_symmetry_space_group_name_Hall '-C 2yc'
_symmetry_space_group_name_H-M 'C 1 2/c 1'
_atom_sites_solution_hydrogens mixed
_atom_sites_solution_primary direct
_audit_creation_date 2017-05-19
_audit_creation_method
;
Olex2 1.2-beta
(compiled 2017.03.28 svn.r3405 for OlexSys, GUI svn.r5337)
;
_audit_update_record
;
2018-07-24 deposited with the CCDC.
2018-09-13 downloaded from the CCDC.
;
_cell_angle_alpha 90
_cell_angle_beta 114.3180(17)
_cell_angle_gamma 90
_cell_formula_units_Z 4
_cell_length_a 11.1604(8)
_cell_length_b 11.7655(8)
_cell_length_c 10.8190(8)
_cell_measurement_reflns_used 2799
_cell_measurement_temperature 120.0
_cell_measurement_theta_max 31.24
_cell_measurement_theta_min 2.65
_cell_volume 1294.57(16)
_computing_cell_refinement 'SAINT v8.37A (Bruker, 2015)'
_computing_data_collection 'SMART v5.625 (Bruker, 2001)'
_computing_data_reduction 'SAINT v8.37A (Bruker, 2015)'
_computing_molecular_graphics 'Olex2 (Dolomanov et al., 2009)'
_computing_publication_material 'Olex2 (Dolomanov et al., 2009)'
_computing_structure_refinement 'ShelXL (Sheldrick, 2015)'
_computing_structure_solution 'XS (Sheldrick, 2008)'
_diffrn_ambient_temperature 120.0
_diffrn_detector 'CCD area detector'
_diffrn_detector_area_resol_mean 5.6
_diffrn_detector_type 'Bruker SMART CCD 6000'
_diffrn_measured_fraction_theta_full 1.000
_diffrn_measured_fraction_theta_max 1.000
_diffrn_measurement_device '3-circle diffractometer'
_diffrn_measurement_device_type 'Bruker SMART CCD 6000'
_diffrn_measurement_method '\w scans'
_diffrn_radiation_collimation 'Bruker Monocap'
_diffrn_radiation_monochromator Parallel,graphite
_diffrn_radiation_probe x-ray
_diffrn_radiation_type MoK\a
_diffrn_radiation_wavelength 0.71073
_diffrn_radiation_xray_symbol K-L~3~
_diffrn_reflns_av_R_equivalents 0.0298
_diffrn_reflns_av_unetI/netI 0.0317
_diffrn_reflns_Laue_measured_fraction_full 1.000
_diffrn_reflns_Laue_measured_fraction_max 1.000
_diffrn_reflns_limit_h_max 14
_diffrn_reflns_limit_h_min -14
_diffrn_reflns_limit_k_max 15
_diffrn_reflns_limit_k_min -15
_diffrn_reflns_limit_l_max 14
_diffrn_reflns_limit_l_min -14
_diffrn_reflns_number 7788
_diffrn_reflns_point_group_measured_fraction_full 1.000
_diffrn_reflns_point_group_measured_fraction_max 1.000
_diffrn_reflns_theta_full 25.242
_diffrn_reflns_theta_max 28.500
_diffrn_reflns_theta_min 2.647
_diffrn_source 'sealed X-ray tube'
_diffrn_source_current 35.0
_diffrn_source_power 1.75
_diffrn_source_target Mo
_diffrn_source_voltage 50.0
_diffrn_standards_number 0
_exptl_absorpt_coefficient_mu 0.099
_exptl_absorpt_correction_T_max 1.0000
_exptl_absorpt_correction_T_min 0.7702
_exptl_absorpt_correction_type multi-scan
_exptl_absorpt_process_details
;
SADABS-2014/5 (Bruker,2014/5) was used for absorption correction. 
wR2(int) was 0.0677 before and 0.0518 after correction. 
The Ratio of minimum to maximum transmission is 0.7702. 
The \l/2 correction factor is 0.00150.
;
_exptl_crystal_colour 'clear yellow'
_exptl_crystal_colour_lustre clear
_exptl_crystal_colour_primary yellow
_exptl_crystal_density_diffrn 1.387
_exptl_crystal_description block
_exptl_crystal_F_000 568
_exptl_crystal_size_max 0.38
_exptl_crystal_size_mid 0.26
_exptl_crystal_size_min 0.2
_refine_diff_density_max 0.879
_refine_diff_density_min -0.544
_refine_diff_density_rms 0.102
_refine_ls_extinction_method none
_refine_ls_goodness_of_fit_ref 1.105
_refine_ls_hydrogen_treatment mixed
_refine_ls_matrix_type full
_refine_ls_number_parameters 94
_refine_ls_number_reflns 1646
_refine_ls_number_restraints 0
_refine_ls_restrained_S_all 1.105
_refine_ls_R_factor_all 0.0813
_refine_ls_R_factor_gt 0.0721
_refine_ls_shift/su_max 0.000
_refine_ls_shift/su_mean 0.000
_refine_ls_structure_factor_coef Fsqd
_refine_ls_weighting_details 'w=1/[\s^2^(Fo^2^)+(0.1500P)^2^+0.7700P] where P=(Fo^2^+2Fc^2^)/3'
_refine_ls_weighting_scheme calc
_refine_ls_wR_factor_gt 0.2084
_refine_ls_wR_factor_ref 0.2243
_reflns_Friedel_coverage 0.000
_reflns_number_gt 1358
_reflns_number_total 1646
_reflns_threshold_expression 'I > 2\s(I)'
_cod_data_source_file c8sc03596b2.cif
_cod_data_source_block 2cE_17srv145
_cod_depositor_comments 'Adding full bibliography for 1549940--1549946.cif.'
_cod_database_code 1549941
_shelx_shelxl_version_number 2014/7
_shelx_space_group_comment
;
The symmetry employed for this shelxl refinement is uniquely defined
by the following loop, which should always be used as a source of
symmetry information in preference to the above space-group names.
They are only intended as comments.
;
_shelx_estimated_absorpt_t_max 0.980
_shelx_estimated_absorpt_t_min 0.963
_olex2_refinement_description
;
1. Fixed Uiso
 At 1.2 times of:
  All C(H) groups
 At 1.5 times of:
  All C(H,H,H) groups
2. Others
 Fixed Uiso: H1(0.05)
3.a Aromatic/amide H refined with riding coordinates:
 C4(H4), C5(H5), C7(H7), C8(H8)
3.b Idealised Me refined as rotating group:
 C9(H9A,H9B,H9C)
;
_olex2_submission_special_instructions 'No special instructions were received'

loop_
_space_group_symop_operation_xyz
'x, y, z'
'-x, y, -z+1/2'
'x+1/2, y+1/2, z'
'-x+1/2, y+1/2, -z+1/2'
'-x, -y, -z'
'x, -y, z-1/2'
'-x+1/2, -y+1/2, -z'
'x+1/2, -y+1/2, z-1/2'

loop_
_atom_site_label
_atom_site_type_symbol
_atom_site_fract_x
_atom_site_fract_y
_atom_site_fract_z
_atom_site_U_iso_or_equiv
_atom_site_adp_type
_atom_site_occupancy
_atom_site_site_symmetry_order
_atom_site_calc_flag
_atom_site_refinement_flags_posn
_atom_site_refinement_flags_adp
_atom_site_refinement_flags_occupancy
F1 F 0.5000 0.39159(14) 0.2500 0.0495(6) Uani 1 2 d S T P
O1 O 0.58007(11) 0.67509(10) 0.36775(11) 0.0255(4) Uani 1 1 d . . .
C1 C 0.5000 0.50728(19) 0.2500 0.0217(5) Uani 1 2 d S T P
C2 C 0.57967(14) 0.56506(15) 0.36990(14) 0.0197(4) Uani 1 1 d . . .
C3 C 0.66422(13) 0.51018(14) 0.49905(14) 0.0204(4) Uani 1 1 d . . .
C4 C 0.66516(16) 0.39344(14) 0.52485(17) 0.0247(4) Uani 1 1 d . . .
H4 H 0.6086 0.3441 0.4561 0.030 Uiso 1 1 calc R . .
C5 C 0.74786(16) 0.34922(14) 0.64973(16) 0.0256(4) Uani 1 1 d . . .
H5 H 0.7464 0.2698 0.6651 0.031 Uiso 1 1 calc R . .
C6 C 0.83293(15) 0.41806(14) 0.75316(16) 0.0229(4) Uani 1 1 d . . .
C7 C 0.83153(15) 0.53489(14) 0.72793(16) 0.0249(4) Uani 1 1 d . . .
H7 H 0.8880 0.5839 0.7972 0.030 Uiso 1 1 calc R . .
C8 C 0.74909(16) 0.58009(14) 0.60360(16) 0.0236(4) Uani 1 1 d . . .
H8 H 0.7500 0.6596 0.5889 0.028 Uiso 1 1 calc R . .
C9 C 0.92479(17) 0.36909(17) 0.88719(18) 0.0300(5) Uani 1 1 d . . .
H9A H 1.0151 0.3924 0.9068 0.045 Uiso 1 1 calc GR . .
H9B H 0.9189 0.2860 0.8832 0.045 Uiso 1 1 calc GR . .
H9C H 0.9002 0.3970 0.9589 0.045 Uiso 1 1 calc GR . .
H1 H 0.5000 0.698(3) 0.2500 0.050 Uiso 1 2 d S T P

loop_
_atom_site_aniso_label
_atom_site_aniso_U_11
_atom_site_aniso_U_22
_atom_site_aniso_U_33
_atom_site_aniso_U_23
_atom_site_aniso_U_13
_atom_site_aniso_U_12
F1 0.0707(13) 0.0252(9) 0.0364(10) 0.000 0.0057(9) 0.000
O1 0.0308(7) 0.0190(7) 0.0221(6) -0.0005(4) 0.0064(5) -0.0020(4)
C1 0.0248(10) 0.0176(10) 0.0210(10) 0.000 0.0076(8) 0.000
C2 0.0200(7) 0.0208(8) 0.0184(8) 0.0001(5) 0.0081(6) -0.0004(5)
C3 0.0198(8) 0.0216(8) 0.0197(8) -0.0001(6) 0.0081(6) -0.0013(6)
C4 0.0266(8) 0.0208(8) 0.0239(8) -0.0018(6) 0.0075(6) -0.0032(6)
C5 0.0289(9) 0.0208(8) 0.0272(9) 0.0030(6) 0.0118(7) 0.0006(6)
C6 0.0215(8) 0.0276(9) 0.0214(8) 0.0025(6) 0.0108(6) 0.0043(6)
C7 0.0249(8) 0.0260(9) 0.0207(8) -0.0025(6) 0.0063(6) -0.0007(6)
C8 0.0277(8) 0.0192(8) 0.0224(8) -0.0021(6) 0.0088(6) -0.0019(6)
C9 0.0282(9) 0.0359(10) 0.0250(9) 0.0078(7) 0.0100(7) 0.0063(7)

loop_
_atom_type_symbol
_atom_type_description
_atom_type_scat_dispersion_real
_atom_type_scat_dispersion_imag
_atom_type_scat_source
C C 0.0033 0.0016 'International Tables Vol C Tables 4.2.6.8 and 6.1.1.4'
H H 0.0000 0.0000 'International Tables Vol C Tables 4.2.6.8 and 6.1.1.4'
F F 0.0171 0.0103 'International Tables Vol C Tables 4.2.6.8 and 6.1.1.4'
O O 0.0106 0.0060 'International Tables Vol C Tables 4.2.6.8 and 6.1.1.4'

loop_
_geom_angle_atom_site_label_1
_geom_angle_atom_site_label_2
_geom_angle_atom_site_label_3
_geom_angle
_geom_angle_site_symmetry_3
C2 O1 H1 103.4(16) .
F1 C1 C2 118.85(10) .
F1 C1 C2 118.85(10) 2_655
C2 C1 C2 122.3(2) 2_655
O1 C2 C1 118.12(14) .
O1 C2 C3 116.70(13) .
C1 C2 C3 125.18(16) .
C4 C3 C2 124.58(14) .
C4 C3 C8 117.82(14) .
C8 C3 C2 117.59(15) .
C3 C4 H4 119.7 .
C5 C4 C3 120.64(15) .
C5 C4 H4 119.7 .
C4 C5 H5 119.1 .
C4 C5 C6 121.71(15) .
C6 C5 H5 119.1 .
C5 C6 C7 117.75(14) .
C5 C6 C9 121.41(16) .
C7 C6 C9 120.83(15) .
C6 C7 H7 119.5 .
C8 C7 C6 121.05(14) .
C8 C7 H7 119.5 .
C3 C8 H8 119.5 .
C7 C8 C3 121.02(15) .
C7 C8 H8 119.5 .
C6 C9 H9A 109.5 .
C6 C9 H9B 109.5 .
C6 C9 H9C 109.5 .
H9A C9 H9B 109.5 .
H9A C9 H9C 109.5 .
H9B C9 H9C 109.5 .

loop_
_geom_bond_atom_site_label_1
_geom_bond_atom_site_label_2
_geom_bond_distance
_geom_bond_site_symmetry_2
F1 C1 1.361(3) .
O1 C2 1.2948(19) .
O1 H1 1.248(8) .
C1 C2 1.4091(18) 2_655
C1 C2 1.4091(18) .
C2 C3 1.474(2) .
C3 C4 1.401(2) .
C3 C8 1.404(2) .
C4 H4 0.9500 .
C4 C5 1.386(2) .
C5 H5 0.9500 .
C5 C6 1.391(2) .
C6 C7 1.400(2) .
C6 C9 1.504(2) .
C7 H7 0.9500 .
C7 C8 1.385(2) .
C8 H8 0.9500 .
C9 H9A 0.9800 .
C9 H9B 0.9800 .
C9 H9C 0.9800 .

loop_
_geom_torsion_atom_site_label_1
_geom_torsion_atom_site_label_2
_geom_torsion_atom_site_label_3
_geom_torsion_atom_site_label_4
_geom_torsion
O1 C2 C1 F1 179.02(9)
C1 C2 C3 C4 -7.9(2)
C1 C2 C3 C8 172.49(12)
C2 C1 C2 O1 0(82)
C2 C1 C2 C3 0(59)
C3 C2 C1 F1 -0.65(15)
C4 C3 C2 O1 172.44(15)
C8 C3 C2 O1 -7.18(19)
